data_1562623
loop_
_publ_author_name
'Chen, Xiao-Xian'
'Zhang, X. Y.'
'Liu, De-Xuan'
'Huang, Rui-Kang'
'Wang, Sha-Sha'
'Xiong, Li-Qun'
'Zhang, Wei-Xiong'
'Chen, Xiao-Ming'

_publ_section_title
;
 Room-temperature ferroelectric and ferroelastic orders coexisting in a
 new tetrafluoroborate-based perovskite
;
_journal_name_full 'Chemical Science'
_journal_paper_doi 10.1039/D1SC01345A
_journal_year 2021
_chemical_formula_moiety 'B3 F12 K1, 1(C5 H14 N2)'
_chemical_formula_sum 'C5 H14 B3 F12 K N2'
_chemical_formula_weight 401.71
_space_group_crystal_system cubic
_space_group_IT_number 221
_space_group_name_Hall '-P 4 2 3'
_space_group_name_H-M_alt 'P m -3 m'
_atom_sites_solution_hydrogens geom
_atom_sites_solution_primary iterative
_audit_creation_date 2020-03-03
_audit_creation_method
;
Olex2 1.2
(compiled 2018.05.29 svn.r3508 for OlexSys, GUI svn.r5506)
;
_audit_update_record
;
2020-03-04 deposited with the CCDC.	2021-05-17 downloaded from the CCDC.
;
_cell_angle_alpha 90
_cell_angle_beta 90
_cell_angle_gamma 90
_cell_formula_units_Z 1
_cell_length_a 7.2964(17)
_cell_length_b 7.2964(17)
_cell_length_c 7.2964(17)
_cell_measurement_reflns_used 45
_cell_measurement_temperature 463.0(2)
_cell_measurement_theta_max 17.0240
_cell_measurement_theta_min 6.2220
_cell_volume 388.44(16)
_computing_molecular_graphics 'Olex2 (Dolomanov et al., 2009)'
_computing_publication_material 'Olex2 (Dolomanov et al., 2009)'
_computing_structure_refinement 'ShelXL (Sheldrick, 2015)'
_computing_structure_solution 'olex2.solve (Bourhis et al., 2015)'
_diffrn_ambient_temperature 463.0(2)
_diffrn_measured_fraction_theta_full 0.980
_diffrn_measured_fraction_theta_max 0.903
_diffrn_measurement_device_type 'multiwire proportional'
_diffrn_measurement_method 'phi and omega scans'
_diffrn_radiation_monochromator graphite
_diffrn_radiation_type MoK\a
_diffrn_radiation_wavelength 0.71073
_diffrn_reflns_av_R_equivalents 0.1925
_diffrn_reflns_av_unetI/netI 0.0675
_diffrn_reflns_Laue_measured_fraction_full 0.980
_diffrn_reflns_Laue_measured_fraction_max 0.903
_diffrn_reflns_limit_h_max 9
_diffrn_reflns_limit_h_min -5
_diffrn_reflns_limit_k_max 7
_diffrn_reflns_limit_k_min -5
_diffrn_reflns_limit_l_max 7
_diffrn_reflns_limit_l_min -1
_diffrn_reflns_number 415
_diffrn_reflns_point_group_measured_fraction_full 0.980
_diffrn_reflns_point_group_measured_fraction_max 0.903
_diffrn_reflns_theta_full 25.242
_diffrn_reflns_theta_max 30.095
_diffrn_reflns_theta_min 3.950
_exptl_absorpt_coefficient_mu 0.462
_exptl_absorpt_correction_type none
_exptl_crystal_colour colorless
_exptl_crystal_density_diffrn 1.717
_exptl_crystal_description block
_exptl_crystal_F_000 200
_exptl_crystal_size_max 0.150
_exptl_crystal_size_mid 0.120
_exptl_crystal_size_min 0.100
_refine_diff_density_max 0.152
_refine_diff_density_min -0.281
_refine_diff_density_rms 0.062
_refine_ls_extinction_method none
_refine_ls_goodness_of_fit_ref 0.928
_refine_ls_hydrogen_treatment constr
_refine_ls_matrix_type full
_refine_ls_number_parameters 110
_refine_ls_number_reflns 139
_refine_ls_number_restraints 171
_refine_ls_restrained_S_all 0.413
_refine_ls_R_factor_all 0.1483
_refine_ls_R_factor_gt 0.0793
_refine_ls_shift/su_max 0.000
_refine_ls_shift/su_mean 0.000
_refine_ls_structure_factor_coef Fsqd
_refine_ls_weighting_details 'w=1/[\s^2^(Fo^2^)+(0.2000P)^2^] where P=(Fo^2^+2Fc^2^)/3'
_refine_ls_weighting_scheme calc
_refine_ls_wR_factor_gt 0.1678
_refine_ls_wR_factor_ref 0.2237
_reflns_Friedel_coverage 0.000
_reflns_number_gt 33
_reflns_number_total 139
_reflns_threshold_expression 'I > 2\s(I)'
_cod_data_source_file d1sc01345a3.cif
_cod_data_source_block 463K
_cod_original_cell_volume 388.4(3)
_cod_database_code 1562623
_shelx_shelxl_version_number 2014/7
_shelx_space_group_comment
;
The symmetry employed for this shelxl refinement is uniquely defined
by the following loop, which should always be used as a source of
symmetry information in preference to the above space-group names.
They are only intended as comments.
;
_olex2_refinement_description
;
1. Fixed Uiso
 At 1.2 times of:
  All C(H,H) groups, All N(H,H) groups
2. Restrained distances
 B1-F1 = B1-F2 = B1-F3 = B1-F4
 1.36 with sigma of 0.02
 C1-C2 = C3-C4 = C4-C5
 1.53 with sigma of 0.04
 C2-N2 = N2-C3 = C5-N1 = N1-C1
 1.5 with sigma of 0.04
 C1-N2 = C2-C3 = N2-C4 = C3-C5 = C4-N1 = C5-C1 = N1-C2
 2.5 with sigma of 0.04
 F1-F2 \\sim F1-F3 \\sim F1-F4 \\sim F2-F3 \\sim F2-F4 \\sim F3-F4
 with sigma of 0.04
3. Uiso/Uaniso restraints and constraints
F1 \\sim F2 \\sim F3 \\sim F4 \\sim B1: within 2A with sigma of 0.02 and sigma
for terminal atoms of 0.04
N1 \\sim N2 \\sim C1 \\sim C2 \\sim C3 \\sim C4 \\sim C5: within 2A with sigma
of 0.01 and sigma for terminal atoms of 0.02
Uanis(B1) \\sim Ueq, Uanis(F1) \\sim Ueq, Uanis(F2) \\sim Ueq, Uanis(F3) \\sim
Ueq, Uanis(F4) \\sim Ueq: with sigma of 0.08 and sigma for terminal atoms of
0.16
Uanis(C1) \\sim Ueq, Uanis(C2) \\sim Ueq, Uanis(C3) \\sim Ueq, Uanis(C4) \\sim
Ueq, Uanis(C5) \\sim Ueq, Uanis(N1) \\sim Ueq, Uanis(N2) \\sim Ueq: with sigma
of 0.02 and sigma for terminal atoms of 0.04
4. Others
 Fixed Sof: F1(0.0625) F2(0.0625) F3(0.0625) F4(0.0625) B1(0.0625) N1(0.02083)
 H1A(0.02083) H1B(0.02083) N2(0.02083) H2A(0.02083) H2B(0.02083) C1(0.02083)
 H1C(0.02083) H1D(0.02083) C2(0.02083) H2C(0.02083) H2D(0.02083) C3(0.02083)
 H3A(0.02083) H3B(0.02083) C4(0.02083) H4A(0.02083) H4B(0.02083) C5(0.02083)
 H5A(0.02083) H5B(0.02083)
5.a Secondary CH2 refined with riding coordinates:
 N1(H1A,H1B), N2(H2A,H2B), C1(H1C,H1D), C2(H2C,H2D), C3(H3A,H3B), C4(H4A,H4B),
 C5(H5A,H5B)
;
_olex2_submission_special_instructions 'No special instructions were received'

loop_
_space_group_symop_operation_xyz
'x, y, z'
'-y, x, z'
'-x, -y, z'
'y, -x, z'
'x, -z, y'
'x, -y, -z'
'x, z, -y'
'z, y, -x'
'-x, y, -z'
'-z, y, x'
'z, x, y'
'y, z, x'
'-y, -z, x'
'z, -x, -y'
'-y, z, -x'
'-z, -x, y'
'-z, x, -y'
'y, -z, -x'
'y, x, -z'
'-y, -x, -z'
'-x, z, y'
'-x, -z, -y'
'z, -y, x'
'-z, -y, -x'
'-x, -y, -z'
'y, -x, -z'
'x, y, -z'
'-y, x, -z'
'-x, z, -y'
'-x, y, z'
'-x, -z, y'
'-z, -y, x'
'x, -y, z'
'z, -y, -x'
'-z, -x, -y'
'-y, -z, -x'
'y, z, -x'
'-z, x, y'
'y, -z, x'
'z, x, -y'
'z, -x, y'
'-y, z, x'
'-y, -x, z'
'y, x, z'
'x, -z, -y'
'x, z, y'
'-z, y, -x'
'z, y, x'

loop_
_atom_site_label
_atom_site_type_symbol
_atom_site_fract_x
_atom_site_fract_y
_atom_site_fract_z
_atom_site_U_iso_or_equiv
_atom_site_adp_type
_atom_site_occupancy
_atom_site_site_symmetry_order
_atom_site_calc_flag
_atom_site_refinement_flags_posn
_atom_site_refinement_flags_adp
_atom_site_refinement_flags_occupancy
_atom_site_disorder_assembly
_atom_site_disorder_group
K1 K 1.0000 1.0000 0.0000 0.164(6) Uani 1 48 d S T P . .
F1 F 0.966(14) 0.616(13) -0.080(17) 0.21(4) Uani 0.0625 1 d D U . A -1
F2 F 0.957(10) 0.614(17) 0.224(16) 0.22(4) Uani 0.0625 1 d D U . A -1
F3 F 1.175(10) 0.451(17) 0.078(9) 0.22(5) Uani 0.0625 1 d D U . A -1
F4 F 0.882(15) 0.356(8) 0.069(16) 0.19(4) Uani 0.0625 1 d D U . A -1
B1 B 0.995(10) 0.508(11) 0.072(11) 0.21(4) Uani 0.0625 1 d D U . A -1
N1 N 0.39(3) 0.60(2) 0.345(9) 0.038(18) Uani 0.0208 1 d D U . B -1
H1A H 0.3289 0.6166 0.2410 0.045 Uiso 0.0208 1 calc R . . B -1
H1B H 0.4516 0.7044 0.3681 0.045 Uiso 0.0208 1 calc R . . B -1
N2 N 0.412(17) 0.356(14) 0.727(11) 0.04(2) Uani 0.0208 1 d D U . B -1
H2A H 0.3098 0.2899 0.7320 0.050 Uiso 0.0208 1 calc R . . B -1
H2B H 0.4591 0.3588 0.8393 0.050 Uiso 0.0208 1 calc R . . B -1
C1 C 0.258(10) 0.565(12) 0.50(2) 0.039(19) Uani 0.0208 1 d D U . B -1
H1C H 0.1885 0.4542 0.4726 0.046 Uiso 0.0208 1 calc R . . B -1
H1D H 0.1727 0.6659 0.5094 0.046 Uiso 0.0208 1 calc R . . B -1
C2 C 0.36(2) 0.542(14) 0.676(13) 0.04(2) Uani 0.0208 1 d D U . B -1
H2C H 0.4749 0.6131 0.6672 0.046 Uiso 0.0208 1 calc R . . B -1
H2D H 0.2903 0.5936 0.7741 0.046 Uiso 0.0208 1 calc R . . B -1
C3 C 0.55(2) 0.257(12) 0.605(12) 0.04(2) Uani 0.0208 1 d D U . B -1
H3A H 0.4812 0.1673 0.5304 0.048 Uiso 0.0208 1 calc R . . B -1
H3B H 0.6355 0.1924 0.6789 0.048 Uiso 0.0208 1 calc R . . B -1
C4 C 0.642(11) 0.398(15) 0.481(18) 0.037(19) Uani 0.0208 1 d D U . B -1
H4A H 0.6693 0.5066 0.5523 0.045 Uiso 0.0208 1 calc R . . B -1
H4B H 0.7563 0.3468 0.4376 0.045 Uiso 0.0208 1 calc R . . B -1
C5 C 0.52(3) 0.449(17) 0.322(9) 0.038(19) Uani 0.0208 1 d D U . B -1
H5A H 0.6051 0.4802 0.2207 0.046 Uiso 0.0208 1 calc R . . B -1
H5B H 0.4565 0.3403 0.2848 0.046 Uiso 0.0208 1 calc R . . B -1

loop_
_atom_site_aniso_label
_atom_site_aniso_U_11
_atom_site_aniso_U_22
_atom_site_aniso_U_33
_atom_site_aniso_U_23
_atom_site_aniso_U_13
_atom_site_aniso_U_12
K1 0.164(6) 0.164(6) 0.164(6) 0.000 0.000 0.000
F1 0.16(6) 0.22(5) 0.25(8) -0.01(5) -0.11(5) 0.03(5)
F2 0.19(6) 0.22(5) 0.24(8) -0.04(5) -0.10(5) 0.02(4)
F3 0.11(4) 0.26(9) 0.28(9) -0.05(7) -0.09(6) 0.03(5)
F4 0.19(7) 0.088(19) 0.28(10) 0.01(5) -0.08(7) -0.02(4)
B1 0.17(5) 0.21(5) 0.25(7) -0.02(5) -0.10(5) 0.02(4)
N1 0.03(2) 0.05(3) 0.04(2) 0.00(2) 0.00(2) -0.01(2)
N2 0.03(2) 0.05(3) 0.05(3) -0.004(19) 0.004(19) -0.001(19)
C1 0.03(2) 0.05(3) 0.04(2) 0.00(2) 0.00(2) -0.003(18)
C2 0.03(2) 0.05(3) 0.04(3) 0.00(2) 0.01(2) 0.000(19)
C3 0.03(2) 0.05(3) 0.04(3) 0.00(2) 0.00(2) -0.005(19)
C4 0.03(2) 0.05(3) 0.04(2) 0.00(2) 0.00(2) -0.01(2)
C5 0.03(2) 0.05(3) 0.04(2) 0.001(19) 0.00(2) -0.01(2)

loop_
_atom_type_symbol
_atom_type_description
_atom_type_scat_dispersion_real
_atom_type_scat_dispersion_imag
_atom_type_scat_source
C C 0.0033 0.0016 'International Tables Vol C Tables 4.2.6.8 and 6.1.1.4'
H H 0.0000 0.0000 'International Tables Vol C Tables 4.2.6.8 and 6.1.1.4'
B B 0.0013 0.0007 'International Tables Vol C Tables 4.2.6.8 and 6.1.1.4'
F F 0.0171 0.0103 'International Tables Vol C Tables 4.2.6.8 and 6.1.1.4'
K K 0.2009 0.2494 'International Tables Vol C Tables 4.2.6.8 and 6.1.1.4'
N N 0.0061 0.0033 'International Tables Vol C Tables 4.2.6.8 and 6.1.1.4'

loop_
_geom_angle_atom_site_label_1
_geom_angle_atom_site_label_2
_geom_angle_atom_site_label_3
_geom_angle
_geom_angle_site_symmetry_1
_geom_angle_site_symmetry_3
_geom_angle_publ_flag
F1 K1 F2 41.7(18) . . ?
B1 F1 K1 112(7) . . ?
B1 F2 K1 94(5) . . ?
F2 B1 F1 107(4) . . ?
F2 B1 F4 110(4) . . ?
F3 B1 F1 110(5) . . ?
F3 B1 F2 110(4) . . ?
F3 B1 F4 109(4) . . ?
F4 B1 F1 111(5) . . ?
C5 N1 C1 112(8) . . ?
C2 N2 C3 117(5) . . ?
N1 C1 C2 109(6) . . ?
N2 C2 C1 117(8) . . ?
N2 C3 C4 109(6) . . ?
C5 C4 C3 111(7) . . ?
N1 C5 C4 118(8) . . ?

loop_
_geom_bond_atom_site_label_1
_geom_bond_atom_site_label_2
_geom_bond_distance
_geom_bond_site_symmetry_2
_geom_bond_publ_flag
K1 F1 2.87(10) . ?
K1 F2 3.27(15) . ?
F1 B1 1.38(4) . ?
F2 B1 1.38(4) . ?
F3 B1 1.38(4) . ?
F4 B1 1.38(4) . ?
N1 C1 1.51(8) . ?
N1 C5 1.49(7) . ?
N2 C2 1.45(7) . ?
N2 C3 1.50(6) . ?
C1 C2 1.51(8) . ?
C3 C4 1.54(8) . ?
C4 C5 1.49(8) . ?
